data_7226523
loop_
_publ_author_name
'Bai, Yue-Feng'
'Chen, Li-Qin'
'Xiang, Shi-Kai'
'Zhang, Kan'
'Li, Qiang-Gen'
'Feng, chun'
'Hu, Ping'
'Wang, Bi-Qin'
'Zhao, Keqing'

_publ_section_title
;
 Synthesis, structure and properties of polysubstituted benzo[g]chrysene
 by FeCl3-promoted from diphenylacetypene and phenylacetaldehyde
 derivatives
;
_journal_name_full 'RSC Adv.'
_journal_paper_doi 10.1039/C6RA17701H
_journal_year 2016
_chemical_formula_moiety 'C27 H23 Cl O5'
_chemical_formula_sum 'C27 H23 Cl O5'
_chemical_formula_weight 462.90
_chemical_name_systematic
;
 ?
;
_space_group_crystal_system monoclinic
_space_group_IT_number 14
_space_group_name_Hall '-P 2yn'
_space_group_name_H-M_alt 'P 1 21/n 1'
_symmetry_space_group_name_Hall '-P 2yn'
_symmetry_space_group_name_H-M 'P 1 21/n 1'
_atom_sites_solution_hydrogens geom
_atom_sites_solution_primary iterative
_audit_creation_date 2014-11-05
_audit_creation_method
;
Olex2 1.2
(compiled 2014.09.19 svn.r3010 for OlexSys, GUI svn.r4874)
;
_audit_update_record
;
2016-03-19 deposited with the CCDC.
2016-09-09 downloaded from the CCDC.
;
_cell_angle_alpha 90
_cell_angle_beta 94.254(4)
_cell_angle_gamma 90
_cell_formula_units_Z 4
_cell_length_a 11.6943(5)
_cell_length_b 5.11536(16)
_cell_length_c 36.4078(14)
_cell_measurement_reflns_used 3116
_cell_measurement_temperature 293
_cell_measurement_theta_max 72.0760
_cell_measurement_theta_min 4.0650
_cell_volume 2171.93(14)
_computing_cell_refinement
;
CrysAlisPro, Agilent Technologies,
Version 1.171.37.33 (release 27-03-2014 CrysAlis171 .NET)
(compiled Mar 27 2014,17:12:48)
;
_computing_data_collection
;
CrysAlisPro, Agilent Technologies,
Version 1.171.37.33 (release 27-03-2014 CrysAlis171 .NET)
(compiled Mar 27 2014,17:12:48)
;
_computing_data_reduction
;
CrysAlisPro, Agilent Technologies,
Version 1.171.37.33 (release 27-03-2014 CrysAlis171 .NET)
(compiled Mar 27 2014,17:12:48)
;
_computing_molecular_graphics 'Olex2 (Dolomanov et al., 2009)'
_computing_publication_material 'Olex2 (Dolomanov et al., 2009)'
_computing_structure_refinement 'ShelXL (Sheldrick, 2008)'
_computing_structure_solution 'olex2.solve (Bourhis et al., 2013)'
_diffrn_ambient_temperature 293
_diffrn_detector 'CCD plate'
_diffrn_detector_area_resol_mean 15.9595
_diffrn_detector_type EosS2
_diffrn_measured_fraction_theta_full 0.984
_diffrn_measured_fraction_theta_max 0.999
_diffrn_measurement_details
;
  1 omega  -31.00   53.00   1.0000    1.0000
omega____ theta____ kappa____ phi______ frames
    -       36.5421  -57.0000 -120.0000 84

  2 omega    1.00   75.00   1.0000    1.0000
omega____ theta____ kappa____ phi______ frames
    -       36.5421  -99.0000 -180.0000 74

  3 omega  -31.00   63.00   1.0000    1.0000
omega____ theta____ kappa____ phi______ frames
    -       36.5421  -77.0000 -150.0000 94

  4 omega   23.00   90.00   1.0000    1.0000
omega____ theta____ kappa____ phi______ frames
    -       36.5421 -125.0000 -120.0000 67

  5 omega   20.00  104.00   1.0000    1.0000
omega____ theta____ kappa____ phi______ frames
    -       36.5421   57.0000 -120.0000 84

  6 omega  -31.00   53.00   1.0000    1.0000
omega____ theta____ kappa____ phi______ frames
    -       36.5421  -57.0000  -90.0000 84

  7 omega   10.00  104.00   1.0000    1.0000
omega____ theta____ kappa____ phi______ frames
    -       36.5421   77.0000  120.0000 94

  8 omega   39.00  109.00   1.0000    2.3800
omega____ theta____ kappa____ phi______ frames
    -      108.0000  -94.0000   30.0000 70

  9 omega   41.00  126.00   1.0000    2.3800
omega____ theta____ kappa____ phi______ frames
    -      108.0000  -61.0000 -180.0000 85

 10 omega   40.00   98.00   1.0000    2.3800
omega____ theta____ kappa____ phi______ frames
    -      108.0000  -45.0000  -90.0000 58

 11 omega   38.00   91.00   1.0000    2.3800
omega____ theta____ kappa____ phi______ frames
    -      108.0000  -30.0000   60.0000 53

 12 omega   38.00   91.00   1.0000    2.3800
omega____ theta____ kappa____ phi______ frames
    -      108.0000  -30.0000   90.0000 53

 13 omega   91.00  176.00   1.0000    2.3800
omega____ theta____ kappa____ phi______ frames
    -      108.0000   45.0000 -120.0000 85

 14 omega   38.00   91.00   1.0000    2.3800
omega____ theta____ kappa____ phi______ frames
    -      108.0000  -30.0000  120.0000 53

 15 omega   39.00  109.00   1.0000    2.3800
omega____ theta____ kappa____ phi______ frames
    -      108.0000  -94.0000  -60.0000 70

 16 omega  -31.00   53.00   1.0000    1.0000
omega____ theta____ kappa____ phi______ frames
    -       36.5421  -57.0000   30.0000 84

 17 omega   10.00  104.00   1.0000    1.0000
omega____ theta____ kappa____ phi______ frames
    -       36.5421   77.0000   30.0000 94

 18 omega  -31.00   40.00   1.0000    1.0000
omega____ theta____ kappa____ phi______ frames
    -       36.5421  -77.0000    0.0000 71

 19 omega   18.00  106.00   1.0000    1.0000
omega____ theta____ kappa____ phi______ frames
    -       36.5421   38.0000    0.0000 88
;
_diffrn_measurement_device 'four-circle diffractometer'
_diffrn_measurement_device_type 'New Gemini, Dual, Cu at zero, EosS2'
_diffrn_measurement_method '\w scans'
_diffrn_orient_matrix_UB_11 0.0812129000
_diffrn_orient_matrix_UB_12 0.0525394000
_diffrn_orient_matrix_UB_13 0.0344845000
_diffrn_orient_matrix_UB_21 0.1033596000
_diffrn_orient_matrix_UB_22 -0.0052160000
_diffrn_orient_matrix_UB_23 -0.0238575000
_diffrn_orient_matrix_UB_31 -0.0125240000
_diffrn_orient_matrix_UB_32 0.2965723000
_diffrn_orient_matrix_UB_33 -0.0065385000
_diffrn_radiation_monochromator graphite
_diffrn_radiation_probe x-ray
_diffrn_radiation_type CuK\a
_diffrn_radiation_wavelength 1.54184
_diffrn_reflns_av_R_equivalents 0.0420
_diffrn_reflns_av_unetI/netI 0.0411
_diffrn_reflns_Laue_measured_fraction_full 0.984
_diffrn_reflns_Laue_measured_fraction_max 0.999
_diffrn_reflns_limit_h_max 13
_diffrn_reflns_limit_h_min -12
_diffrn_reflns_limit_k_max 6
_diffrn_reflns_limit_k_min -4
_diffrn_reflns_limit_l_max 39
_diffrn_reflns_limit_l_min -43
_diffrn_reflns_number 12113
_diffrn_reflns_point_group_measured_fraction_full 0.984
_diffrn_reflns_point_group_measured_fraction_max 0.999
_diffrn_reflns_theta_full 67.684
_diffrn_reflns_theta_max 67.079
_diffrn_reflns_theta_min 4.872
_diffrn_source 'Enhance (Cu) X-ray Source'
_exptl_absorpt_coefficient_mu 1.879
_exptl_absorpt_correction_T_max 1.00000
_exptl_absorpt_correction_T_min 0.72185
_exptl_absorpt_correction_type multi-scan
_exptl_absorpt_process_details
;
CrysAlisPro, Agilent Technologies,
Version 1.171.37.33 (release 27-03-2014 CrysAlis171 .NET)
(compiled Mar 27 2014,17:12:48)
Empirical absorption correction using spherical harmonics,
 implemented in SCALE3 ABSPACK scaling algorithm.
;
_exptl_crystal_colour 'clear light colourless'
_exptl_crystal_colour_lustre clear
_exptl_crystal_colour_modifier light
_exptl_crystal_colour_primary colourless
_exptl_crystal_density_diffrn 1.416
_exptl_crystal_F_000 968
_exptl_crystal_size_max 0.6
_exptl_crystal_size_mid 0.3
_exptl_crystal_size_min 0.2
_refine_diff_density_max 0.238
_refine_diff_density_min -0.262
_refine_diff_density_rms 0.053
_refine_ls_extinction_method none
_refine_ls_goodness_of_fit_ref 1.037
_refine_ls_hydrogen_treatment constr
_refine_ls_matrix_type full
_refine_ls_number_parameters 303
_refine_ls_number_reflns 3865
_refine_ls_number_restraints 0
_refine_ls_restrained_S_all 1.037
_refine_ls_R_factor_all 0.0758
_refine_ls_R_factor_gt 0.0576
_refine_ls_shift/su_max 0.000
_refine_ls_shift/su_mean 0.000
_refine_ls_structure_factor_coef Fsqd
_refine_ls_weighting_details 'w=1/[\s^2^(Fo^2^)+(0.0950P)^2^+0.2380P] where P=(Fo^2^+2Fc^2^)/3'
_refine_ls_weighting_scheme calc
_refine_ls_wR_factor_gt 0.1554
_refine_ls_wR_factor_ref 0.1746
_reflns_Friedel_coverage 0.000
_reflns_number_gt 2875
_reflns_number_total 3865
_reflns_threshold_expression 'I > 2\s(I)'
_cod_data_source_file c6ra17701h2.cif
_cod_data_source_block ch-cs-cw
_cod_database_code 7226523
_shelxl_version_number 2014-1
_shelx_space_group_comment
;
The symmetry employed for this shelxl refinement is uniquely defined
by the following loop, which should always be used as a source of
symmetry information in preference to the above space-group names.
They are only intended as comments.
;
_reflns_odcompleteness_completeness 99.82
_reflns_odcompleteness_iscentric 1
_reflns_odcompleteness_theta 66.97
_olex2_refinement_description
;
1. Fixed Uiso
 At 1.2 times of:
  All C(H) groups
 At 1.5 times of:
  All C(H,H,H) groups
2.a Aromatic/amide H refined with riding coordinates:
 C11(H11), C15(H15), C17(H17), C20(H20), C23(H23), C25(H25), C27(H27), C31(H31)
2.b Idealised Me refined as rotating group:
 C26(H26A,H26B,H26C), C29(H29A,H29B,H29C), C30(H30A,H30B,H30C), C32(H32A,H32B,
 H32C), C33(H33A,H33B,H33C)
;
_olex2_submission_special_instructions 'No special instructions were received'

loop_
_space_group_symop_operation_xyz
'x, y, z'
'-x+1/2, y+1/2, -z+1/2'
'-x, -y, -z'
'x-1/2, -y-1/2, z-1/2'

loop_
_atom_site_label
_atom_site_type_symbol
_atom_site_fract_x
_atom_site_fract_y
_atom_site_fract_z
_atom_site_U_iso_or_equiv
_atom_site_adp_type
_atom_site_occupancy
_atom_site_site_symmetry_order
_atom_site_calc_flag
_atom_site_refinement_flags_posn
Cl1 Cl 0.38102(7) 0.58059(15) 0.67525(2) 0.0651(3) Uani 1 1 d .
O2 O 0.22950(18) -0.7142(4) 0.51594(6) 0.0556(5) Uani 1 1 d .
O3 O -0.0734(2) 0.3084(4) 0.76434(6) 0.0634(6) Uani 1 1 d .
O4 O 0.39724(18) -0.4056(4) 0.53439(6) 0.0596(6) Uani 1 1 d .
O5 O -0.31553(17) -0.5034(4) 0.58976(6) 0.0596(6) Uani 1 1 d .
C6 C 0.1891(2) -0.1633(5) 0.59866(7) 0.0413(6) Uani 1 1 d .
O7 O -0.34060(18) -0.1234(5) 0.63434(6) 0.0641(6) Uani 1 1 d .
C8 C 0.0966(2) -0.3314(5) 0.58825(7) 0.0412(6) Uani 1 1 d .
C9 C 0.2099(2) -0.5432(5) 0.54348(7) 0.0447(6) Uani 1 1 d .
C10 C 0.1780(2) 0.0258(5) 0.62800(7) 0.0425(6) Uani 1 1 d .
C11 C -0.1111(2) -0.4302(5) 0.59060(7) 0.0453(6) Uani 1 1 d .
H11 H -0.1036 -0.5621 0.5734 0.054 Uiso 1 1 calc R
C12 C -0.2166(2) -0.3783(6) 0.60185(8) 0.0467(7) Uani 1 1 d .
C13 C -0.0121(2) -0.2918(5) 0.60406(7) 0.0422(6) Uani 1 1 d .
C14 C 0.3027(2) -0.3721(5) 0.55361(8) 0.0467(6) Uani 1 1 d .
C15 C -0.0007(2) 0.1689(5) 0.70674(8) 0.0479(7) Uani 1 1 d .
H15 H -0.0568 0.0404 0.7035 0.058 Uiso 1 1 calc R
C16 C 0.1714(2) 0.3777(5) 0.68819(8) 0.0467(7) Uani 1 1 d .
C17 C 0.2710(2) 0.1994(5) 0.63790(8) 0.0465(7) Uani 1 1 d .
H17 H 0.3368 0.1926 0.6251 0.056 Uiso 1 1 calc R
C18 C -0.0239(2) -0.1012(5) 0.63153(7) 0.0423(6) Uani 1 1 d .
C19 C 0.0783(2) 0.0411(5) 0.64670(7) 0.0416(6) Uani 1 1 d .
C20 C 0.1110(2) -0.5215(5) 0.56073(7) 0.0441(6) Uani 1 1 d .
H20 H 0.0509 -0.6353 0.5542 0.053 Uiso 1 1 calc R
C21 C 0.2648(2) 0.3722(5) 0.66547(8) 0.0481(7) Uani 1 1 d .
C22 C 0.0806(2) 0.1979(5) 0.68004(8) 0.0438(6) Uani 1 1 d .
C23 C -0.1356(2) -0.0389(5) 0.64093(8) 0.0467(7) Uani 1 1 d .
H23 H -0.1451 0.0985 0.6571 0.056 Uiso 1 1 calc R
C24 C -0.2306(2) -0.1733(6) 0.62709(8) 0.0482(7) Uani 1 1 d .
C25 C 0.2911(2) -0.1915(5) 0.58056(8) 0.0468(7) Uani 1 1 d .
H25 H 0.3527 -0.0824 0.5873 0.056 Uiso 1 1 calc R
C26 C 0.1372(3) -0.8771(6) 0.50342(9) 0.0594(8) Uani 1 1 d .
H26A H 0.1600 -0.9848 0.4836 0.089 Uiso 1 1 calc GR
H26B H 0.0729 -0.7712 0.4948 0.089 Uiso 1 1 calc GR
H26C H 0.1161 -0.9862 0.5233 0.089 Uiso 1 1 calc GR
C27 C 0.0857(3) 0.5210(6) 0.74287(9) 0.0576(8) Uani 1 1 d .
H27 H 0.0840 0.6349 0.7627 0.069 Uiso 1 1 calc R
C28 C 0.0020(3) 0.3266(6) 0.73717(8) 0.0531(7) Uani 1 1 d .
C29 C -0.3097(3) -0.6869(6) 0.56059(9) 0.0632(9) Uani 1 1 d .
H29A H -0.2797 -0.6027 0.5398 0.095 Uiso 1 1 calc GR
H29B H -0.3852 -0.7527 0.5537 0.095 Uiso 1 1 calc GR
H29C H -0.2605 -0.8291 0.5686 0.095 Uiso 1 1 calc GR
C30 C 0.4844(3) -0.2106(7) 0.53971(10) 0.0656(9) Uani 1 1 d .
H30A H 0.5421 -0.2396 0.5227 0.098 Uiso 1 1 calc GR
H30B H 0.5185 -0.2205 0.5645 0.098 Uiso 1 1 calc GR
H30C H 0.4511 -0.0407 0.5355 0.098 Uiso 1 1 calc GR
C31 C 0.1689(3) 0.5414(6) 0.71922(9) 0.0553(8) Uani 1 1 d .
H31 H 0.2260 0.6666 0.7235 0.066 Uiso 1 1 calc R
C32 C -0.1471(3) 0.0887(7) 0.76392(10) 0.0714(10) Uani 1 1 d .
H32A H -0.2017 0.0991 0.7429 0.107 Uiso 1 1 calc GR
H32B H -0.1869 0.0863 0.7860 0.107 Uiso 1 1 calc GR
H32C H -0.1027 -0.0683 0.7625 0.107 Uiso 1 1 calc GR
C33 C -0.3623(3) 0.0850(7) 0.65851(9) 0.0655(9) Uani 1 1 d .
H33A H -0.3382 0.2468 0.6482 0.098 Uiso 1 1 calc GR
H33B H -0.3206 0.0566 0.6819 0.098 Uiso 1 1 calc GR
H33C H -0.4429 0.0930 0.6619 0.098 Uiso 1 1 calc GR

loop_
_atom_site_aniso_label
_atom_site_aniso_U_11
_atom_site_aniso_U_22
_atom_site_aniso_U_33
_atom_site_aniso_U_23
_atom_site_aniso_U_13
_atom_site_aniso_U_12
Cl1 0.0659(5) 0.0552(5) 0.0717(6) -0.0080(4) -0.0119(4) -0.0145(4)
O2 0.0635(13) 0.0517(11) 0.0527(12) -0.0138(9) 0.0121(10) -0.0077(10)
O3 0.0726(14) 0.0698(14) 0.0476(12) -0.0116(10) 0.0038(10) 0.0079(12)
O4 0.0528(12) 0.0681(13) 0.0595(13) -0.0121(11) 0.0149(10) -0.0089(10)
O5 0.0496(12) 0.0687(13) 0.0603(13) -0.0107(11) 0.0020(10) -0.0186(10)
C6 0.0472(15) 0.0351(13) 0.0406(14) 0.0033(11) -0.0034(11) -0.0040(11)
O7 0.0492(12) 0.0799(15) 0.0639(14) -0.0138(12) 0.0089(10) -0.0029(11)
C8 0.0513(15) 0.0334(12) 0.0381(14) 0.0016(10) -0.0017(11) -0.0040(11)
C9 0.0543(16) 0.0393(14) 0.0402(14) -0.0018(11) 0.0019(12) -0.0010(12)
C10 0.0496(15) 0.0375(13) 0.0390(14) 0.0037(11) -0.0058(12) -0.0020(11)
C11 0.0549(17) 0.0397(14) 0.0411(15) -0.0031(11) 0.0023(12) -0.0066(12)
C12 0.0497(16) 0.0491(15) 0.0408(15) 0.0033(12) 0.0003(12) -0.0108(13)
C13 0.0526(16) 0.0360(13) 0.0370(13) 0.0031(11) -0.0032(11) -0.0067(11)
C14 0.0503(16) 0.0475(15) 0.0420(15) 0.0027(12) 0.0008(12) -0.0034(13)
C15 0.0553(17) 0.0420(14) 0.0448(16) -0.0004(12) -0.0074(13) 0.0037(13)
C16 0.0578(17) 0.0347(13) 0.0453(15) -0.0003(11) -0.0109(13) 0.0029(12)
C17 0.0498(16) 0.0394(14) 0.0489(16) 0.0022(12) -0.0063(12) -0.0027(12)
C18 0.0478(15) 0.0376(13) 0.0407(14) 0.0034(11) -0.0026(12) -0.0015(11)
C19 0.0516(16) 0.0326(13) 0.0396(14) 0.0019(10) -0.0032(12) -0.0033(11)
C20 0.0511(16) 0.0379(13) 0.0426(15) -0.0021(11) -0.0014(12) -0.0077(12)
C21 0.0530(16) 0.0376(14) 0.0513(16) 0.0000(12) -0.0132(13) -0.0050(12)
C22 0.0528(16) 0.0330(13) 0.0440(15) 0.0002(11) -0.0062(12) 0.0035(11)
C23 0.0541(17) 0.0448(15) 0.0407(15) -0.0022(12) 0.0006(12) -0.0003(13)
C24 0.0472(16) 0.0533(16) 0.0441(15) 0.0029(13) 0.0034(12) -0.0021(13)
C25 0.0464(15) 0.0486(15) 0.0447(15) 0.0000(12) -0.0003(12) -0.0072(12)
C26 0.073(2) 0.0487(16) 0.0560(19) -0.0161(14) 0.0024(16) -0.0088(15)
C27 0.074(2) 0.0489(16) 0.0483(17) -0.0143(14) -0.0087(15) 0.0135(15)
C28 0.0637(19) 0.0494(16) 0.0450(16) -0.0031(13) -0.0043(14) 0.0119(14)
C29 0.066(2) 0.0632(19) 0.060(2) -0.0072(16) -0.0050(16) -0.0209(16)
C30 0.0530(19) 0.074(2) 0.071(2) -0.0026(18) 0.0109(16) -0.0110(16)
C31 0.070(2) 0.0409(15) 0.0531(17) -0.0068(13) -0.0115(15) 0.0003(14)
C32 0.082(2) 0.071(2) 0.063(2) -0.0014(17) 0.0166(18) 0.0073(19)
C33 0.062(2) 0.077(2) 0.059(2) 0.0008(17) 0.0151(16) 0.0059(17)

loop_
_atom_type_symbol
_atom_type_description
_atom_type_scat_dispersion_real
_atom_type_scat_dispersion_imag
_atom_type_scat_source
C C 0.0181 0.0091 'International Tables Vol C Tables 4.2.6.8 and 6.1.1.4'
H H 0.0000 0.0000 'International Tables Vol C Tables 4.2.6.8 and 6.1.1.4'
Cl Cl 0.3639 0.7018 'International Tables Vol C Tables 4.2.6.8 and 6.1.1.4'
O O 0.0492 0.0322 'International Tables Vol C Tables 4.2.6.8 and 6.1.1.4'

loop_
_geom_angle_atom_site_label_1
_geom_angle_atom_site_label_2
_geom_angle_atom_site_label_3
_geom_angle
C9 O2 C26 116.8(2)
C28 O3 C32 117.9(2)
C14 O4 C30 116.1(2)
C12 O5 C29 117.6(2)
C8 C6 C10 119.6(2)
C8 C6 C25 118.0(2)
C25 C6 C10 122.4(2)
C24 O7 C33 118.6(2)
C6 C8 C13 119.1(2)
C6 C8 C20 118.6(3)
C20 C8 C13 122.2(2)
O2 C9 C14 114.8(2)
C20 C9 O2 125.9(2)
C20 C9 C14 119.2(2)
C17 C10 C6 119.4(3)
C19 C10 C6 121.3(2)
C19 C10 C17 119.3(3)
C12 C11 H11 118.7
C12 C11 C13 122.5(3)
C13 C11 H11 118.7
O5 C12 C24 114.9(3)
C11 C12 O5 125.4(3)
C11 C12 C24 119.6(2)
C11 C13 C8 120.8(2)
C18 C13 C8 120.9(2)
C18 C13 C11 118.1(3)
O4 C14 C9 115.0(2)
O4 C14 C25 125.7(3)
C25 C14 C9 119.3(3)
C22 C15 H15 119.4
C28 C15 H15 119.4
C28 C15 C22 121.2(3)
C21 C16 C22 117.5(2)
C31 C16 C21 122.8(3)
C31 C16 C22 119.6(3)
C10 C17 H17 119.5
C21 C17 C10 121.0(3)
C21 C17 H17 119.5
C13 C18 C19 119.2(2)
C13 C18 C23 118.0(2)
C23 C18 C19 122.6(2)
C10 C19 C18 118.3(2)
C10 C19 C22 118.3(2)
C22 C19 C18 123.4(3)
C8 C20 H20 118.9
C9 C20 C8 122.2(2)
C9 C20 H20 118.9
C16 C21 Cl1 119.4(2)
C17 C21 Cl1 118.1(2)
C17 C21 C16 122.4(3)
C15 C22 C16 117.0(2)
C15 C22 C19 122.9(2)
C16 C22 C19 120.0(3)
C18 C23 H23 118.7
C24 C23 C18 122.5(3)
C24 C23 H23 118.7
O7 C24 C12 115.1(2)
O7 C24 C23 126.1(3)
C23 C24 C12 118.8(3)
C6 C25 H25 118.7
C14 C25 C6 122.6(3)
C14 C25 H25 118.7
O2 C26 H26A 109.5
O2 C26 H26B 109.5
O2 C26 H26C 109.5
H26A C26 H26B 109.5
H26A C26 H26C 109.5
H26B C26 H26C 109.5
C28 C27 H27 120.3
C31 C27 H27 120.3
C31 C27 C28 119.3(3)
O3 C28 C27 114.8(3)
C15 C28 O3 124.4(3)
C15 C28 C27 120.8(3)
O5 C29 H29A 109.5
O5 C29 H29B 109.5
O5 C29 H29C 109.5
H29A C29 H29B 109.5
H29A C29 H29C 109.5
H29B C29 H29C 109.5
O4 C30 H30A 109.5
O4 C30 H30B 109.5
O4 C30 H30C 109.5
H30A C30 H30B 109.5
H30A C30 H30C 109.5
H30B C30 H30C 109.5
C16 C31 H31 119.2
C27 C31 C16 121.6(3)
C27 C31 H31 119.2
O3 C32 H32A 109.5
O3 C32 H32B 109.5
O3 C32 H32C 109.5
H32A C32 H32B 109.5
H32A C32 H32C 109.5
H32B C32 H32C 109.5
O7 C33 H33A 109.5
O7 C33 H33B 109.5
O7 C33 H33C 109.5
H33A C33 H33B 109.5
H33A C33 H33C 109.5
H33B C33 H33C 109.5

loop_
_geom_bond_atom_site_label_1
_geom_bond_atom_site_label_2
_geom_bond_distance
Cl1 C21 1.744(3)
O2 C9 1.363(3)
O2 C26 1.412(3)
O3 C28 1.376(4)
O3 C32 1.416(4)
O4 C14 1.362(3)
O4 C30 1.429(4)
O5 C12 1.366(3)
O5 C29 1.423(4)
C6 C8 1.412(4)
C6 C10 1.454(4)
C6 C25 1.412(4)
O7 C24 1.357(3)
O7 C33 1.418(4)
C8 C13 1.447(4)
C8 C20 1.415(4)
C9 C14 1.422(4)
C9 C20 1.361(4)
C10 C17 1.429(4)
C10 C19 1.395(4)
C11 H11 0.9300
C11 C12 1.354(4)
C11 C13 1.414(4)
C12 C24 1.412(4)
C13 C18 1.411(4)
C14 C25 1.362(4)
C15 H15 0.9300
C15 C22 1.417(4)
C15 C28 1.369(4)
C16 C21 1.418(4)
C16 C22 1.419(4)
C16 C31 1.408(4)
C17 H17 0.9300
C17 C21 1.343(4)
C18 C19 1.472(4)
C18 C23 1.411(4)
C19 C22 1.454(4)
C20 H20 0.9300
C23 H23 0.9300
C23 C24 1.370(4)
C25 H25 0.9300
C26 H26A 0.9600
C26 H26B 0.9600
C26 H26C 0.9600
C27 H27 0.9300
C27 C28 1.400(4)
C27 C31 1.350(5)
C29 H29A 0.9600
C29 H29B 0.9600
C29 H29C 0.9600
C30 H30A 0.9600
C30 H30B 0.9600
C30 H30C 0.9600
C31 H31 0.9300
C32 H32A 0.9600
C32 H32B 0.9600
C32 H32C 0.9600
C33 H33A 0.9600
C33 H33B 0.9600
C33 H33C 0.9600

loop_
_geom_torsion_atom_site_label_1
_geom_torsion_atom_site_label_2
_geom_torsion_atom_site_label_3
_geom_torsion_atom_site_label_4
_geom_torsion
O2 C9 C14 O4 -0.3(4)
O2 C9 C14 C25 179.1(2)
O2 C9 C20 C8 -177.7(2)
O4 C14 C25 C6 178.2(3)
O5 C12 C24 O7 -2.8(4)
O5 C12 C24 C23 179.3(2)
C6 C8 C13 C11 170.9(2)
C6 C8 C13 C18 -4.7(4)
C6 C8 C20 C9 -1.5(4)
C6 C10 C17 C21 -178.3(2)
C6 C10 C19 C18 -11.9(4)
C6 C10 C19 C22 168.5(2)
C8 C6 C10 C17 -178.7(2)
C8 C6 C10 C19 1.4(4)
C8 C6 C25 C14 0.4(4)
C8 C13 C18 C19 -5.8(4)
C8 C13 C18 C23 168.6(2)
C9 C14 C25 C6 -1.1(4)
C10 C6 C8 C13 7.1(4)
C10 C6 C8 C20 -177.3(2)
C10 C6 C25 C14 178.6(3)
C10 C17 C21 Cl1 -178.9(2)
C10 C17 C21 C16 5.6(4)
C10 C19 C22 C15 -161.0(2)
C10 C19 C22 C16 14.8(4)
C11 C12 C24 O7 175.0(3)
C11 C12 C24 C23 -2.9(4)
C11 C13 C18 C19 178.5(2)
C11 C13 C18 C23 -7.1(4)
C12 C11 C13 C8 -172.6(3)
C12 C11 C13 C18 3.1(4)
C13 C8 C20 C9 173.9(3)
C13 C11 C12 O5 179.5(3)
C13 C11 C12 C24 2.1(4)
C13 C18 C19 C10 14.0(4)
C13 C18 C19 C22 -166.3(2)
C13 C18 C23 C24 6.5(4)
C14 C9 C20 C8 0.8(4)
C17 C10 C19 C18 168.2(2)
C17 C10 C19 C22 -11.5(4)
C18 C19 C22 C15 19.4(4)
C18 C19 C22 C16 -164.9(2)
C18 C23 C24 O7 -179.0(3)
C18 C23 C24 C12 -1.4(4)
C19 C10 C17 C21 1.6(4)
C19 C18 C23 C24 -179.3(3)
C20 C8 C13 C11 -4.6(4)
C20 C8 C13 C18 179.8(2)
C20 C9 C14 O4 -178.9(2)
C20 C9 C14 C25 0.5(4)
C21 C16 C22 C15 168.0(2)
C21 C16 C22 C19 -8.0(4)
C21 C16 C31 C27 -172.0(3)
C22 C15 C28 O3 -179.4(3)
C22 C15 C28 C27 -0.3(4)
C22 C16 C21 Cl1 -177.69(19)
C22 C16 C21 C17 -2.2(4)
C22 C16 C31 C27 4.1(4)
C23 C18 C19 C10 -160.1(3)
C23 C18 C19 C22 19.5(4)
C25 C6 C8 C13 -174.7(2)
C25 C6 C8 C20 0.9(4)
C25 C6 C10 C17 3.2(4)
C25 C6 C10 C19 -176.8(2)
C26 O2 C9 C14 -176.2(2)
C26 O2 C9 C20 2.3(4)
C28 C15 C22 C16 6.5(4)
C28 C15 C22 C19 -177.7(2)
C28 C27 C31 C16 2.2(5)
C29 O5 C12 C11 -6.1(4)
C29 O5 C12 C24 171.5(3)
C30 O4 C14 C9 170.3(3)
C30 O4 C14 C25 -9.1(4)
C31 C16 C21 Cl1 -1.5(4)
C31 C16 C21 C17 174.0(3)
C31 C16 C22 C15 -8.3(4)
C31 C16 C22 C19 175.7(2)
C31 C27 C28 O3 175.0(3)
C31 C27 C28 C15 -4.2(4)
C32 O3 C28 C15 10.1(4)
C32 O3 C28 C27 -169.0(3)
C33 O7 C24 C12 -178.0(3)
C33 O7 C24 C23 -0.3(4)
